data_1512617
loop_
_publ_author_name
'Zihong Zhou'
'Wen Li'
'Xiaohua Hou'
'Xiang Hao'
'Langqiu Chen'
'Carl Redshaw'
'Wen-Hua Sun'

_publ_section_title
;
 Synthesis, structure and photophysical properties of
 2-benzhydryl-4-methyl-6-(aryliminomethyl)phenol ligands and the zinc
 complexes thereof
;
_journal_name_full 'Inorganica Chimica Acta'
_journal_page_first 292
_journal_page_last 299
_journal_paper_doi 10.1016/j.ica.2012.03.046
_journal_volume 392
_journal_year 2012
_chemical_formula_sum 'C62 H60 N2 O2 Zn'
_chemical_formula_weight 930.49
_space_group_IT_number 2
_symmetry_cell_setting triclinic
_symmetry_space_group_name_Hall '-P 1'
_symmetry_space_group_name_H-M 'P -1'
_atom_sites_solution_hydrogens geom
_atom_sites_solution_primary direct
_atom_sites_solution_secondary difmap
_cell_angle_alpha 70.36(3)
_cell_angle_beta 70.72(3)
_cell_angle_gamma 72.60(3)
_cell_formula_units_Z 2
_cell_length_a 12.433(3)
_cell_length_b 15.346(3)
_cell_length_c 15.863(3)
_cell_measurement_reflns_used 8442
_cell_measurement_temperature 173(2)
_cell_measurement_theta_max 27.49
_cell_measurement_theta_min 1.41
_cell_volume 2629.8(12)
_computing_cell_refinement 'CrystalClear (Rigaku Inc., 2007)'
_computing_data_collection 'CrystalClear (Rigaku Inc., 2007)'
_computing_data_reduction 'CrystalClear (Rigaku Inc., 2007)'
_computing_molecular_graphics 'XP in Siemens SHELXTL (Sheldrick, 1994)'
_computing_publication_material 'SHELX97 (Sheldrick, 1997)'
_computing_structure_refinement 'SHELXL-97 (Sheldrick, 1997)'
_computing_structure_solution 'SHELXS-97 (Sheldrick, 1990)'
_diffrn_ambient_temperature 173(2)
_diffrn_measured_fraction_theta_full 0.993
_diffrn_measured_fraction_theta_max 0.993
_diffrn_measurement_device_type 'Saturn724+ CCD'
_diffrn_measurement_method '\w scans at fixed \c = 45\%'
_diffrn_radiation_monochromator graphite
_diffrn_radiation_source 'sealed tube'
_diffrn_radiation_type MoK\a
_diffrn_radiation_wavelength 0.71073
_diffrn_reflns_av_R_equivalents 0.0512
_diffrn_reflns_av_sigmaI/netI 0.0702
_diffrn_reflns_limit_h_max 16
_diffrn_reflns_limit_h_min -16
_diffrn_reflns_limit_k_max 19
_diffrn_reflns_limit_k_min -19
_diffrn_reflns_limit_l_max 20
_diffrn_reflns_limit_l_min -20
_diffrn_reflns_number 25893
_diffrn_reflns_theta_full 27.49
_diffrn_reflns_theta_max 27.49
_diffrn_reflns_theta_min 1.41
_exptl_absorpt_coefficient_mu 0.511
_exptl_absorpt_correction_T_max 1.0000
_exptl_absorpt_correction_T_min 0.6367
_exptl_absorpt_correction_type empirical
_exptl_absorpt_process_details 'SADABS (Sheldrick, 1996)'
_exptl_crystal_colour yellow
_exptl_crystal_density_diffrn 1.175
_exptl_crystal_density_method 'not measured'
_exptl_crystal_description block
_exptl_crystal_F_000 984
_exptl_crystal_size_max 0.37
_exptl_crystal_size_mid 0.25
_exptl_crystal_size_min 0.19
_refine_diff_density_max 0.414
_refine_diff_density_min -0.641
_refine_diff_density_rms 0.131
_refine_ls_extinction_method none
_refine_ls_goodness_of_fit_ref 1.108
_refine_ls_hydrogen_treatment constr
_refine_ls_matrix_type full
_refine_ls_number_parameters 604
_refine_ls_number_reflns 11993
_refine_ls_number_restraints 0
_refine_ls_restrained_S_all 1.108
_refine_ls_R_factor_gt 0.0704
_refine_ls_shift/su_max 0.001
_refine_ls_shift/su_mean 0.000
_refine_ls_structure_factor_coef Fsqd
_refine_ls_weighting_details 'calc w=1/[\s^2^(Fo^2^)+(0.0828P)^2^+1.9264P] where P=(Fo^2^+2Fc^2^)/3'
_refine_ls_weighting_scheme calc
_refine_ls_wR_factor_gt 0.1799
_refine_ls_wR_factor_ref 0.1918
_reflns_number_gt 10019
_reflns_number_total 11993
_reflns_threshold_expression >2sigma(I)
_cod_data_source_file ICA-2012-392-292-299-2.cif
_cod_data_source_block C2
_cod_original_cell_volume 2629.7(9)
_cod_original_sg_symbol_H-M P-1
_cod_database_code 1512617

loop_
_symmetry_equiv_pos_as_xyz
'x, y, z'
'-x, -y, -z'

loop_
_atom_site_label
_atom_site_type_symbol
_atom_site_fract_x
_atom_site_fract_y
_atom_site_fract_z
_atom_site_U_iso_or_equiv
_atom_site_adp_type
_atom_site_occupancy
_atom_site_symmetry_multiplicity
_atom_site_calc_flag
_atom_site_refinement_flags
Zn1 Zn 0.76748(3) 0.25181(2) 0.28327(2) 0.02662(12) Uani 1 1 d .
O1 O 0.73188(18) 0.18321(16) 0.41110(15) 0.0298(5) Uani 1 1 d .
O1A O 0.82253(18) 0.36220(15) 0.26795(16) 0.0304(5) Uani 1 1 d .
N1A N 0.6409(2) 0.32201(18) 0.21702(17) 0.0257(5) Uani 1 1 d .
N1 N 0.8763(2) 0.14107(18) 0.23890(17) 0.0258(5) Uani 1 1 d .
C5 C 0.9273(3) -0.0521(2) 0.4429(2) 0.0277(6) Uani 1 1 d .
H5A H 0.9857 -0.0909 0.4071 0.033 Uiso 1 1 calc R
C3A C 0.7626(3) 0.6173(2) 0.2132(2) 0.0304(7) Uani 1 1 d .
H3AA H 0.7945 0.6648 0.2164 0.036 Uiso 1 1 calc R
C26 C 0.5402(3) 0.1294(2) 0.6026(2) 0.0287(6) Uani 1 1 d .
C4 C 0.8989(3) -0.0864(2) 0.5378(2) 0.0268(6) Uani 1 1 d .
C1A C 0.7694(3) 0.4503(2) 0.2402(2) 0.0253(6) Uani 1 1 d .
C3 C 0.8124(3) -0.0255(2) 0.5884(2) 0.0282(6) Uani 1 1 d .
H3A H 0.7916 -0.0470 0.6540 0.034 Uiso 1 1 calc R
C1 C 0.7864(2) 0.0984(2) 0.4485(2) 0.0250(6) Uani 1 1 d .
C6A C 0.6670(3) 0.4775(2) 0.2073(2) 0.0261(6) Uani 1 1 d .
C6 C 0.8737(2) 0.0383(2) 0.3963(2) 0.0256(6) Uani 1 1 d .
C9A C 0.5782(3) 0.2742(2) 0.1899(2) 0.0282(6) Uani 1 1 d .
C2 C 0.7568(3) 0.0633(2) 0.5470(2) 0.0254(6) Uani 1 1 d .
C19 C 0.6639(3) 0.1281(2) 0.6017(2) 0.0283(6) Uani 1 1 d .
H19A H 0.6769 0.1937 0.5692 0.034 Uiso 1 1 calc R
C5A C 0.6174(3) 0.5753(2) 0.1777(2) 0.0325(7) Uani 1 1 d .
H5AA H 0.5497 0.5927 0.1554 0.039 Uiso 1 1 calc R
C7 C 0.9111(2) 0.0624(2) 0.2967(2) 0.0261(6) Uani 1 1 d .
H7A H 0.9679 0.0153 0.2701 0.031 Uiso 1 1 calc R
C2A C 0.8165(3) 0.5240(2) 0.2416(2) 0.0274(6) Uani 1 1 d .
C26A C 1.0377(3) 0.4741(2) 0.1984(2) 0.0289(6) Uani 1 1 d .
C8 C 0.9569(3) -0.1824(2) 0.5869(2) 0.0367(8) Uani 1 1 d .
H8A H 1.0142 -0.2143 0.5412 0.055 Uiso 1 1 calc R
H8B H 0.8979 -0.2204 0.6237 0.055 Uiso 1 1 calc R
H8C H 0.9962 -0.1753 0.6278 0.055 Uiso 1 1 calc R
C20 C 0.6754(3) 0.1074(2) 0.6998(2) 0.0309(7) Uani 1 1 d .
C14 C 0.9921(3) 0.2016(2) 0.0813(2) 0.0317(7) Uani 1 1 d .
C20A C 0.9381(3) 0.5631(2) 0.3209(2) 0.0320(7) Uani 1 1 d .
C7A C 0.6125(3) 0.4134(2) 0.1961(2) 0.0283(6) Uani 1 1 d .
H7AA H 0.5475 0.4416 0.1701 0.034 Uiso 1 1 calc R
C9 C 0.9150(3) 0.1435(2) 0.1415(2) 0.0262(6) Uani 1 1 d .
C4A C 0.6620(3) 0.6458(2) 0.1795(2) 0.0313(7) Uani 1 1 d .
C19A C 0.9282(3) 0.4937(2) 0.2748(2) 0.0279(6) Uani 1 1 d .
H19B H 0.9235 0.4324 0.3234 0.033 Uiso 1 1 calc R
C10 C 0.8671(3) 0.0920(2) 0.1093(2) 0.0304(7) Uani 1 1 d .
C14A C 0.4990(3) 0.2228(2) 0.2581(2) 0.0330(7) Uani 1 1 d .
C17A C 0.6903(3) 0.3344(3) 0.0224(2) 0.0370(8) Uani 1 1 d .
H17C H 0.6705 0.3989 0.0309 0.044 Uiso 1 1 calc R
H17D H 0.7675 0.3034 0.0351 0.044 Uiso 1 1 calc R
C27A C 1.0420(3) 0.5095(3) 0.1048(2) 0.0351(7) Uani 1 1 d .
H27A H 0.9741 0.5483 0.0860 0.042 Uiso 1 1 calc R
C25 C 0.6092(3) 0.0536(2) 0.7757(2) 0.0326(7) Uani 1 1 d .
H25A H 0.5543 0.0277 0.7672 0.039 Uiso 1 1 calc R
C10A C 0.6017(3) 0.2801(2) 0.0951(2) 0.0304(7) Uani 1 1 d .
C12 C 0.9761(3) 0.1566(3) -0.0454(2) 0.0389(8) Uani 1 1 d .
H12A H 0.9974 0.1611 -0.1098 0.047 Uiso 1 1 calc R
C17 C 0.7836(3) 0.0302(3) 0.1769(2) 0.0361(7) Uani 1 1 d .
H17A H 0.7218 0.0685 0.2160 0.043 Uiso 1 1 calc R
H17B H 0.8268 -0.0220 0.2182 0.043 Uiso 1 1 calc R
C29 C 0.3093(3) 0.1346(3) 0.6126(2) 0.0385(8) Uani 1 1 d .
H29A H 0.2312 0.1366 0.6152 0.046 Uiso 1 1 calc R
C11 C 0.8998(3) 0.0998(3) 0.0150(2) 0.0356(8) Uani 1 1 d .
H11A H 0.8691 0.0656 -0.0084 0.043 Uiso 1 1 calc R
C11A C 0.5413(3) 0.2324(3) 0.0713(3) 0.0390(8) Uani 1 1 d .
H11B H 0.5547 0.2352 0.0080 0.047 Uiso 1 1 calc R
C31A C 1.1400(3) 0.4196(3) 0.2234(3) 0.0377(8) Uani 1 1 d .
H31A H 1.1395 0.3956 0.2871 0.045 Uiso 1 1 calc R
C15 C 1.0490(3) 0.2516(2) 0.1172(2) 0.0353(7) Uani 1 1 d .
H15A H 0.9929 0.2725 0.1712 0.042 Uiso 1 1 calc R
H15B H 1.0704 0.3084 0.0684 0.042 Uiso 1 1 calc R
C13A C 0.4428(3) 0.1758(2) 0.2291(3) 0.0389(8) Uani 1 1 d .
H13A H 0.3897 0.1390 0.2739 0.047 Uiso 1 1 calc R
C13 C 1.0219(3) 0.2071(3) -0.0122(2) 0.0374(8) Uani 1 1 d .
H13B H 1.0744 0.2459 -0.0543 0.045 Uiso 1 1 calc R
C24 C 0.6208(3) 0.0361(3) 0.8648(3) 0.0416(8) Uani 1 1 d .
H24A H 0.5742 -0.0014 0.9161 0.050 Uiso 1 1 calc R
C27 C 0.5109(3) 0.0541(2) 0.5923(2) 0.0316(7) Uani 1 1 d .
H27B H 0.5698 0.0001 0.5815 0.038 Uiso 1 1 calc R
C8A C 0.6093(3) 0.7501(3) 0.1452(3) 0.0433(9) Uani 1 1 d .
H8AA H 0.5404 0.7564 0.1247 0.065 Uiso 1 1 calc R
H8AB H 0.6669 0.7804 0.0932 0.065 Uiso 1 1 calc R
H8AC H 0.5865 0.7807 0.1955 0.065 Uiso 1 1 calc R
C15A C 0.4668(3) 0.2242(3) 0.3575(2) 0.0393(8) Uani 1 1 d .
H15C H 0.5343 0.2324 0.3719 0.047 Uiso 1 1 calc R
H15D H 0.4477 0.1629 0.3979 0.047 Uiso 1 1 calc R
C31 C 0.4507(3) 0.2073(3) 0.6194(2) 0.0352(7) Uani 1 1 d .
H31B H 0.4684 0.2595 0.6277 0.042 Uiso 1 1 calc R
C18 C 0.7252(3) -0.0130(3) 0.1352(3) 0.0384(8) Uani 1 1 d .
H18A H 0.6735 -0.0513 0.1849 0.058 Uiso 1 1 calc R
H18B H 0.7848 -0.0531 0.0980 0.058 Uiso 1 1 calc R
H18C H 0.6796 0.0376 0.0958 0.058 Uiso 1 1 calc R
C12A C 0.4632(3) 0.1819(3) 0.1367(3) 0.0414(9) Uani 1 1 d .
H12B H 0.4226 0.1507 0.1184 0.050 Uiso 1 1 calc R
C30A C 1.2419(3) 0.4000(3) 0.1571(3) 0.0424(9) Uani 1 1 d .
H30A H 1.3107 0.3632 0.1754 0.051 Uiso 1 1 calc R
C21A C 0.8969(3) 0.5472(3) 0.4160(3) 0.0425(9) Uani 1 1 d .
H21A H 0.8618 0.4946 0.4515 0.051 Uiso 1 1 calc R
C25A C 0.9881(3) 0.6406(3) 0.2709(3) 0.0421(8) Uani 1 1 d .
H25B H 1.0180 0.6518 0.2057 0.051 Uiso 1 1 calc R
C28 C 0.3952(3) 0.0567(3) 0.5975(2) 0.0377(8) Uani 1 1 d .
H28A H 0.3762 0.0044 0.5906 0.045 Uiso 1 1 calc R
C30 C 0.3369(3) 0.2095(3) 0.6240(3) 0.0396(8) Uani 1 1 d .
H30B H 0.2774 0.2631 0.6351 0.048 Uiso 1 1 calc R
C23A C 0.9559(4) 0.6855(3) 0.4096(4) 0.0565(12) Uani 1 1 d .
H23A H 0.9626 0.7267 0.4400 0.068 Uiso 1 1 calc R
C29A C 1.2443(3) 0.4336(3) 0.0646(3) 0.0412(8) Uani 1 1 d .
H29B H 1.3143 0.4188 0.0193 0.049 Uiso 1 1 calc R
C16 C 1.1580(3) 0.1862(3) 0.1456(3) 0.0486(10) Uani 1 1 d .
H16A H 1.1934 0.2202 0.1682 0.073 Uiso 1 1 calc R
H16B H 1.2140 0.1660 0.0920 0.073 Uiso 1 1 calc R
H16C H 1.1366 0.1306 0.1948 0.073 Uiso 1 1 calc R
C28A C 1.1451(3) 0.4888(3) 0.0376(3) 0.0416(8) Uani 1 1 d .
H28B H 1.1466 0.5127 -0.0262 0.050 Uiso 1 1 calc R
C24A C 0.9949(4) 0.7027(3) 0.3158(3) 0.0561(11) Uani 1 1 d .
H24B H 1.0268 0.7570 0.2807 0.067 Uiso 1 1 calc R
C23 C 0.6998(4) 0.0733(3) 0.8778(3) 0.0515(11) Uani 1 1 d .
H23B H 0.7080 0.0621 0.9382 0.062 Uiso 1 1 calc R
C21 C 0.7549(3) 0.1442(3) 0.7146(3) 0.0472(10) Uani 1 1 d .
H21B H 0.8016 0.1817 0.6634 0.057 Uiso 1 1 calc R
C22A C 0.9072(4) 0.6090(3) 0.4598(3) 0.0545(12) Uani 1 1 d .
H22A H 0.8799 0.5973 0.5252 0.065 Uiso 1 1 calc R
C16A C 0.3633(5) 0.3037(4) 0.3772(3) 0.0791(18) Uani 1 1 d .
H16D H 0.3438 0.3029 0.4426 0.119 Uiso 1 1 calc R
H16E H 0.2963 0.2953 0.3636 0.119 Uiso 1 1 calc R
H16F H 0.3828 0.3645 0.3383 0.119 Uiso 1 1 calc R
C22 C 0.7672(4) 0.1271(4) 0.8027(3) 0.0623(13) Uani 1 1 d .
H22B H 0.8224 0.1525 0.8115 0.075 Uiso 1 1 calc R
C18A C 0.7021(4) 0.3439(4) -0.0771(3) 0.0582(11) Uani 1 1 d .
H18D H 0.7621 0.3801 -0.1164 0.087 Uiso 1 1 calc R
H18E H 0.6275 0.3771 -0.0923 0.087 Uiso 1 1 calc R
H18F H 0.7246 0.2809 -0.0879 0.087 Uiso 1 1 calc R

loop_
_atom_site_aniso_label
_atom_site_aniso_U_11
_atom_site_aniso_U_22
_atom_site_aniso_U_33
_atom_site_aniso_U_23
_atom_site_aniso_U_13
_atom_site_aniso_U_12
Zn1 0.02745(19) 0.0256(2) 0.0260(2) -0.00463(15) -0.00993(15) -0.00353(14)
O1 0.0299(11) 0.0291(12) 0.0253(11) -0.0054(9) -0.0073(9) -0.0008(9)
O1A 0.0288(11) 0.0265(11) 0.0370(13) -0.0065(10) -0.0148(10) -0.0025(9)
N1A 0.0253(12) 0.0277(14) 0.0246(13) -0.0039(11) -0.0092(10) -0.0065(10)
N1 0.0264(12) 0.0290(14) 0.0222(13) -0.0060(11) -0.0048(10) -0.0086(10)
C5 0.0288(15) 0.0255(16) 0.0301(16) -0.0109(13) -0.0082(13) -0.0029(12)
C3A 0.0377(17) 0.0259(16) 0.0288(16) -0.0063(13) -0.0092(14) -0.0087(13)
C26 0.0320(15) 0.0347(17) 0.0189(14) -0.0052(13) -0.0089(12) -0.0057(13)
C4 0.0302(15) 0.0242(15) 0.0291(16) -0.0035(12) -0.0131(13) -0.0081(12)
C1A 0.0269(14) 0.0241(15) 0.0227(14) -0.0052(12) -0.0067(12) -0.0029(12)
C3 0.0340(16) 0.0298(16) 0.0226(15) -0.0040(13) -0.0105(13) -0.0090(13)
C1 0.0249(14) 0.0258(15) 0.0263(15) -0.0040(12) -0.0107(12) -0.0069(12)
C6A 0.0279(14) 0.0275(16) 0.0235(15) -0.0071(12) -0.0084(12) -0.0040(12)
C6 0.0241(13) 0.0261(15) 0.0273(15) -0.0047(12) -0.0099(12) -0.0052(12)
C9A 0.0246(14) 0.0285(16) 0.0340(17) -0.0066(13) -0.0142(13) -0.0033(12)
C2 0.0280(14) 0.0267(15) 0.0236(15) -0.0055(12) -0.0091(12) -0.0074(12)
C19 0.0294(15) 0.0292(16) 0.0270(16) -0.0077(13) -0.0088(13) -0.0053(13)
C5A 0.0322(16) 0.0336(18) 0.0352(18) -0.0109(14) -0.0185(14) 0.0014(13)
C7 0.0246(14) 0.0266(15) 0.0288(16) -0.0094(13) -0.0071(12) -0.0051(12)
C2A 0.0291(15) 0.0304(16) 0.0221(15) -0.0057(13) -0.0096(12) -0.0035(13)
C26A 0.0349(16) 0.0253(16) 0.0284(16) -0.0047(13) -0.0108(13) -0.0088(13)
C8 0.0455(19) 0.0297(18) 0.0341(18) -0.0053(14) -0.0174(16) -0.0024(15)
C20 0.0295(15) 0.0378(18) 0.0279(16) -0.0137(14) -0.0077(13) -0.0046(13)
C14 0.0287(15) 0.0296(17) 0.0320(17) -0.0059(14) -0.0096(13) 0.0003(13)
C20A 0.0281(15) 0.0365(18) 0.0342(18) -0.0123(15) -0.0136(14) -0.0012(13)
C7A 0.0272(14) 0.0304(17) 0.0278(16) -0.0077(13) -0.0102(13) -0.0030(12)
C9 0.0269(14) 0.0242(15) 0.0231(15) -0.0045(12) -0.0078(12) 0.0003(12)
C4A 0.0375(17) 0.0250(16) 0.0319(17) -0.0067(13) -0.0147(14) -0.0015(13)
C19A 0.0315(15) 0.0294(16) 0.0236(15) -0.0050(13) -0.0112(13) -0.0053(13)
C10 0.0336(16) 0.0309(17) 0.0253(16) -0.0057(13) -0.0093(13) -0.0048(13)
C14A 0.0281(15) 0.0304(17) 0.0356(18) 0.0008(14) -0.0124(14) -0.0055(13)
C17A 0.0356(17) 0.041(2) 0.0336(18) -0.0062(16) -0.0109(15) -0.0090(15)
C27A 0.0356(17) 0.043(2) 0.0284(17) -0.0029(15) -0.0126(14) -0.0137(15)
C25 0.0376(17) 0.0316(17) 0.0305(17) -0.0111(14) -0.0104(14) -0.0049(14)
C10A 0.0270(15) 0.0300(17) 0.0359(18) -0.0086(14) -0.0136(13) -0.0023(12)
C12 0.0410(18) 0.049(2) 0.0213(16) -0.0077(15) -0.0065(14) -0.0056(16)
C17 0.0393(18) 0.041(2) 0.0302(17) -0.0069(15) -0.0085(15) -0.0153(15)
C29 0.0305(16) 0.056(2) 0.0276(17) -0.0080(16) -0.0077(14) -0.0108(16)
C11 0.0352(17) 0.044(2) 0.0272(17) -0.0114(15) -0.0113(14) -0.0023(15)
C11A 0.0382(18) 0.040(2) 0.046(2) -0.0167(17) -0.0195(16) -0.0023(15)
C31A 0.0393(18) 0.0337(19) 0.0344(18) -0.0036(15) -0.0147(15) 0.0002(15)
C15 0.0321(16) 0.0350(18) 0.0348(18) -0.0055(15) -0.0030(14) -0.0117(14)
C13A 0.0300(16) 0.0331(19) 0.053(2) -0.0029(16) -0.0147(16) -0.0113(14)
C13 0.0354(17) 0.0380(19) 0.0300(17) -0.0017(15) -0.0059(14) -0.0062(15)
C24 0.051(2) 0.044(2) 0.0297(18) -0.0118(16) -0.0139(16) -0.0028(17)
C27 0.0306(15) 0.0351(18) 0.0287(16) -0.0091(14) -0.0087(13) -0.0043(13)
C8A 0.050(2) 0.0297(19) 0.052(2) -0.0095(17) -0.0240(19) -0.0003(16)
C15A 0.0331(17) 0.048(2) 0.0333(19) -0.0003(16) -0.0107(15) -0.0124(15)
C31 0.0353(17) 0.0355(19) 0.0345(18) -0.0091(15) -0.0130(15) -0.0026(14)
C18 0.0365(18) 0.042(2) 0.040(2) -0.0123(16) -0.0110(16) -0.0097(15)
C12A 0.0397(18) 0.036(2) 0.059(2) -0.0158(18) -0.0227(18) -0.0077(15)
C30A 0.0330(17) 0.036(2) 0.048(2) -0.0072(17) -0.0078(16) 0.0002(15)
C21A 0.0427(19) 0.044(2) 0.0353(19) -0.0116(17) -0.0156(16) 0.0053(16)
C25A 0.050(2) 0.045(2) 0.040(2) -0.0164(17) -0.0107(17) -0.0167(17)
C28 0.0373(18) 0.049(2) 0.0322(18) -0.0119(16) -0.0085(15) -0.0162(16)
C30 0.0344(17) 0.042(2) 0.0369(19) -0.0090(16) -0.0138(15) 0.0030(15)
C23A 0.056(2) 0.061(3) 0.074(3) -0.040(3) -0.037(2) 0.006(2)
C29A 0.0364(18) 0.039(2) 0.043(2) -0.0137(17) 0.0026(16) -0.0119(16)
C16 0.0398(19) 0.058(3) 0.056(3) -0.018(2) -0.0165(18) -0.0122(18)
C28A 0.046(2) 0.055(2) 0.0303(18) -0.0124(17) -0.0080(16) -0.0198(18)
C24A 0.056(2) 0.058(3) 0.073(3) -0.029(2) -0.020(2) -0.021(2)
C23 0.052(2) 0.077(3) 0.0298(19) -0.019(2) -0.0175(18) -0.007(2)
C21 0.042(2) 0.072(3) 0.037(2) -0.016(2) -0.0058(17) -0.029(2)
C22A 0.056(2) 0.068(3) 0.038(2) -0.029(2) -0.0242(19) 0.019(2)
C16A 0.074(3) 0.095(4) 0.035(2) -0.018(3) -0.011(2) 0.026(3)
C22 0.059(3) 0.100(4) 0.054(3) -0.032(3) -0.021(2) -0.032(3)
C18A 0.069(3) 0.073(3) 0.039(2) -0.010(2) -0.016(2) -0.028(2)

loop_
_atom_type_symbol
_atom_type_description
_atom_type_scat_dispersion_real
_atom_type_scat_dispersion_imag
_atom_type_scat_source
C C 0.0033 0.0016 'International Tables Vol C Tables 4.2.6.8 and 6.1.1.4'
H H 0.0000 0.0000 'International Tables Vol C Tables 4.2.6.8 and 6.1.1.4'
N N 0.0061 0.0033 'International Tables Vol C Tables 4.2.6.8 and 6.1.1.4'
O O 0.0106 0.0060 'International Tables Vol C Tables 4.2.6.8 and 6.1.1.4'
Zn Zn 0.2839 1.4301 'International Tables Vol C Tables 4.2.6.8 and 6.1.1.4'

loop_
_geom_angle_atom_site_label_1
_geom_angle_atom_site_label_2
_geom_angle_atom_site_label_3
_geom_angle
O1 Zn1 O1A 110.40(10)
O1 Zn1 N1 95.06(10)
O1A Zn1 N1 120.80(10)
O1 Zn1 N1A 121.39(10)
O1A Zn1 N1A 95.49(10)
N1 Zn1 N1A 115.58(10)
C1 O1 Zn1 126.7(2)
C1A O1A Zn1 125.97(19)
C7A N1A C9A 116.8(3)
C7A N1A Zn1 120.5(2)
C9A N1A Zn1 122.7(2)
C7 N1 C9 117.1(3)
C7 N1 Zn1 121.3(2)
C9 N1 Zn1 121.5(2)
C4 C5 C6 123.1(3)
C4 C5 H5A 118.5
C6 C5 H5A 118.5
C2A C3A C4A 123.1(3)
C2A C3A H3AA 118.4
C4A C3A H3AA 118.4
C27 C26 C31 117.9(3)
C27 C26 C19 122.6(3)
C31 C26 C19 119.3(3)
C5 C4 C3 116.5(3)
C5 C4 C8 122.8(3)
C3 C4 C8 120.8(3)
O1A C1A C6A 123.6(3)
O1A C1A C2A 118.7(3)
C6A C1A C2A 117.7(3)
C2 C3 C4 123.2(3)
C2 C3 H3A 118.4
C4 C3 H3A 118.4
O1 C1 C6 123.8(3)
O1 C1 C2 118.7(3)
C6 C1 C2 117.5(3)
C5A C6A C1A 118.9(3)
C5A C6A C7A 115.9(3)
C1A C6A C7A 125.0(3)
C5 C6 C1 119.6(3)
C5 C6 C7 116.1(3)
C1 C6 C7 124.2(3)
C14A C9A C10A 122.4(3)
C14A C9A N1A 119.3(3)
C10A C9A N1A 118.3(3)
C3 C2 C1 120.1(3)
C3 C2 C19 122.9(3)
C1 C2 C19 117.0(3)
C2 C19 C20 112.8(3)
C2 C19 C26 113.0(2)
C20 C19 C26 111.1(3)
C2 C19 H19A 106.5
C20 C19 H19A 106.5
C26 C19 H19A 106.5
C4A C5A C6A 123.4(3)
C4A C5A H5AA 118.3
C6A C5A H5AA 118.3
N1 C7 C6 127.7(3)
N1 C7 H7A 116.2
C6 C7 H7A 116.2
C3A C2A C1A 120.2(3)
C3A C2A C19A 122.8(3)
C1A C2A C19A 117.0(3)
C27A C26A C31A 118.0(3)
C27A C26A C19A 123.4(3)
C31A C26A C19A 118.6(3)
C4 C8 H8A 109.5
C4 C8 H8B 109.5
H8A C8 H8B 109.5
C4 C8 H8C 109.5
H8A C8 H8C 109.5
H8B C8 H8C 109.5
C25 C20 C21 117.7(3)
C25 C20 C19 122.7(3)
C21 C20 C19 119.6(3)
C13 C14 C9 118.1(3)
C13 C14 C15 120.3(3)
C9 C14 C15 121.5(3)
C25A C20A C21A 118.8(3)
C25A C20A C19A 122.3(3)
C21A C20A C19A 118.9(3)
N1A C7A C6A 128.0(3)
N1A C7A H7AA 116.0
C6A C7A H7AA 116.0
C14 C9 C10 122.0(3)
C14 C9 N1 119.3(3)
C10 C9 N1 118.6(3)
C5A C4A C3A 116.7(3)
C5A C4A C8A 122.5(3)
C3A C4A C8A 120.8(3)
C26A C19A C20A 111.2(3)
C26A C19A C2A 112.5(2)
C20A C19A C2A 113.0(3)
C26A C19A H19B 106.5
C20A C19A H19B 106.5
C2A C19A H19B 106.5
C11 C10 C9 117.7(3)
C11 C10 C17 122.0(3)
C9 C10 C17 120.3(3)
C9A C14A C13A 117.3(3)
C9A C14A C15A 121.8(3)
C13A C14A C15A 120.6(3)
C18A C17A C10A 117.9(3)
C18A C17A H17C 107.8
C10A C17A H17C 107.8
C18A C17A H17D 107.8
C10A C17A H17D 107.8
H17C C17A H17D 107.2
C26A C27A C28A 120.9(3)
C26A C27A H27A 119.5
C28A C27A H27A 119.5
C20 C25 C24 121.7(3)
C20 C25 H25A 119.1
C24 C25 H25A 119.1
C11A C10A C9A 117.0(3)
C11A C10A C17A 121.4(3)
C9A C10A C17A 121.5(3)
C11 C12 C13 120.2(3)
C11 C12 H12A 119.9
C13 C12 H12A 119.9
C10 C17 C18 116.5(3)
C10 C17 H17A 108.2
C18 C17 H17A 108.2
C10 C17 H17B 108.2
C18 C17 H17B 108.2
H17A C17 H17B 107.3
C28 C29 C30 119.7(3)
C28 C29 H29A 120.1
C30 C29 H29A 120.1
C12 C11 C10 121.1(3)
C12 C11 H11A 119.5
C10 C11 H11A 119.5
C12A C11A C10A 121.6(4)
C12A C11A H11B 119.2
C10A C11A H11B 119.2
C30A C31A C26A 121.0(3)
C30A C31A H31A 119.5
C26A C31A H31A 119.5
C14 C15 C16 111.0(3)
C14 C15 H15A 109.4
C16 C15 H15A 109.4
C14 C15 H15B 109.4
C16 C15 H15B 109.4
H15A C15 H15B 108.0
C12A C13A C14A 121.1(3)
C12A C13A H13A 119.5
C14A C13A H13A 119.5
C14 C13 C12 120.9(3)
C14 C13 H13B 119.5
C12 C13 H13B 119.5
C23 C24 C25 119.6(4)
C23 C24 H24A 120.2
C25 C24 H24A 120.2
C26 C27 C28 120.7(3)
C26 C27 H27B 119.7
C28 C27 H27B 119.7
C4A C8A H8AA 109.5
C4A C8A H8AB 109.5
H8AA C8A H8AB 109.5
C4A C8A H8AC 109.5
H8AA C8A H8AC 109.5
H8AB C8A H8AC 109.5
C14A C15A C16A 111.1(3)
C14A C15A H15C 109.4
C16A C15A H15C 109.4
C14A C15A H15D 109.4
C16A C15A H15D 109.4
H15C C15A H15D 108.0
C30 C31 C26 121.0(3)
C30 C31 H31B 119.5
C26 C31 H31B 119.5
C17 C18 H18A 109.5
C17 C18 H18B 109.5
H18A C18 H18B 109.5
C17 C18 H18C 109.5
H18A C18 H18C 109.5
H18B C18 H18C 109.5
C11A C12A C13A 120.5(3)
C11A C12A H12B 119.7
C13A C12A H12B 119.7
C29A C30A C31A 120.4(3)
C29A C30A H30A 119.8
C31A C30A H30A 119.8
C20A C21A C22A 119.8(4)
C20A C21A H21A 120.1
C22A C21A H21A 120.1
C20A C25A C24A 120.4(4)
C20A C25A H25B 119.8
C24A C25A H25B 119.8
C29 C28 C27 120.3(3)
C29 C28 H28A 119.9
C27 C28 H28A 119.9
C29 C30 C31 120.4(3)
C29 C30 H30B 119.8
C31 C30 H30B 119.8
C24A C23A C22A 119.9(4)
C24A C23A H23A 120.1
C22A C23A H23A 120.1
C30A C29A C28A 119.9(3)
C30A C29A H29B 120.0
C28A C29A H29B 120.0
C15 C16 H16A 109.5
C15 C16 H16B 109.5
H16A C16 H16B 109.5
C15 C16 H16C 109.5
H16A C16 H16C 109.5
H16B C16 H16C 109.5
C29A C28A C27A 119.7(3)
C29A C28A H28B 120.1
C27A C28A H28B 120.1
C23A C24A C25A 120.3(4)
C23A C24A H24B 119.9
C25A C24A H24B 119.9
C24 C23 C22 119.7(4)
C24 C23 H23B 120.2
C22 C23 H23B 120.2
C22 C21 C20 121.1(4)
C22 C21 H21B 119.5
C20 C21 H21B 119.5
C23A C22A C21A 120.8(4)
C23A C22A H22A 119.6
C21A C22A H22A 119.6
C15A C16A H16D 109.5
C15A C16A H16E 109.5
H16D C16A H16E 109.5
C15A C16A H16F 109.5
H16D C16A H16F 109.5
H16E C16A H16F 109.5
C23 C22 C21 120.3(4)
C23 C22 H22B 119.9
C21 C22 H22B 119.9
C17A C18A H18D 109.5
C17A C18A H18E 109.5
H18D C18A H18E 109.5
C17A C18A H18F 109.5
H18D C18A H18F 109.5
H18E C18A H18F 109.5

loop_
_geom_bond_atom_site_label_1
_geom_bond_atom_site_label_2
_geom_bond_distance
Zn1 O1 1.915(2)
Zn1 O1A 1.925(2)
Zn1 N1 2.003(3)
Zn1 N1A 2.014(3)
O1 C1 1.313(4)
O1A C1A 1.310(4)
N1A C7A 1.293(4)
N1A C9A 1.451(4)
N1 C7 1.301(4)
N1 C9 1.450(4)
C5 C4 1.376(4)
C5 C6 1.413(4)
C5 H5A 0.9500
C3A C2A 1.376(4)
C3A C4A 1.414(4)
C3A H3AA 0.9500
C26 C27 1.383(5)
C26 C31 1.401(4)
C26 C19 1.528(4)
C4 C3 1.416(4)
C4 C8 1.504(4)
C1A C6A 1.429(4)
C1A C2A 1.429(4)
C3 C2 1.379(4)
C3 H3A 0.9500
C1 C6 1.427(4)
C1 C2 1.429(4)
C6A C5A 1.421(4)
C6A C7A 1.432(4)
C6 C7 1.440(4)
C9A C14A 1.397(5)
C9A C10A 1.411(4)
C2 C19 1.519(4)
C19 C20 1.525(4)
C19 H19A 1.0000
C5A C4A 1.366(5)
C5A H5AA 0.9500
C7 H7A 0.9500
C2A C19A 1.534(4)
C26A C27A 1.388(4)
C26A C31A 1.396(4)
C26A C19A 1.524(4)
C8 H8A 0.9800
C8 H8B 0.9800
C8 H8C 0.9800
C20 C25 1.375(5)
C20 C21 1.388(5)
C14 C13 1.384(5)
C14 C9 1.400(5)
C14 C15 1.515(5)
C20A C25A 1.382(5)
C20A C21A 1.383(5)
C20A C19A 1.532(4)
C7A H7AA 0.9500
C9 C10 1.411(4)
C4A C8A 1.520(5)
C19A H19B 1.0000
C10 C11 1.388(4)
C10 C17 1.516(5)
C14A C13A 1.400(5)
C14A C15A 1.499(5)
C17A C18A 1.496(5)
C17A C10A 1.517(5)
C17A H17C 0.9900
C17A H17D 0.9900
C27A C28A 1.400(5)
C27A H27A 0.9500
C25 C24 1.395(5)
C25 H25A 0.9500
C10A C11A 1.395(5)
C12 C11 1.382(5)
C12 C13 1.393(5)
C12 H12A 0.9500
C17 C18 1.517(5)
C17 H17A 0.9900
C17 H17B 0.9900
C29 C28 1.373(5)
C29 C30 1.374(5)
C29 H29A 0.9500
C11 H11A 0.9500
C11A C12A 1.366(5)
C11A H11B 0.9500
C31A C30A 1.381(5)
C31A H31A 0.9500
C15 C16 1.527(5)
C15 H15A 0.9900
C15 H15B 0.9900
C13A C12A 1.377(5)
C13A H13A 0.9500
C13 H13B 0.9500
C24 C23 1.373(6)
C24 H24A 0.9500
C27 C28 1.402(4)
C27 H27B 0.9500
C8A H8AA 0.9800
C8A H8AB 0.9800
C8A H8AC 0.9800
C15A C16A 1.515(6)
C15A H15C 0.9900
C15A H15D 0.9900
C31 C30 1.383(5)
C31 H31B 0.9500
C18 H18A 0.9800
C18 H18B 0.9800
C18 H18C 0.9800
C12A H12B 0.9500
C30A C29A 1.375(5)
C30A H30A 0.9500
C21A C22A 1.404(6)
C21A H21A 0.9500
C25A C24A 1.403(5)
C25A H25B 0.9500
C28 H28A 0.9500
C30 H30B 0.9500
C23A C24A 1.361(7)
C23A C22A 1.363(7)
C23A H23A 0.9500
C29A C28A 1.380(5)
C29A H29B 0.9500
C16 H16A 0.9800
C16 H16B 0.9800
C16 H16C 0.9800
C28A H28B 0.9500
C24A H24B 0.9500
C23 C22 1.376(6)
C23 H23B 0.9500
C21 C22 1.386(5)
C21 H21B 0.9500
C22A H22A 0.9500
C16A H16D 0.9800
C16A H16E 0.9800
C16A H16F 0.9800
C22 H22B 0.9500
C18A H18D 0.9800
C18A H18E 0.9800
C18A H18F 0.9800

loop_
_geom_torsion_atom_site_label_1
_geom_torsion_atom_site_label_2
_geom_torsion_atom_site_label_3
_geom_torsion_atom_site_label_4
_geom_torsion
O1A Zn1 O1 C1 -113.5(2)
N1 Zn1 O1 C1 12.0(2)
N1A Zn1 O1 C1 136.2(2)
O1 Zn1 O1A C1A -114.3(2)
N1 Zn1 O1A C1A 136.4(2)
N1A Zn1 O1A C1A 12.2(3)
O1 Zn1 N1A C7A 106.9(2)
O1A Zn1 N1A C7A -11.1(3)
N1 Zn1 N1A C7A -139.2(2)
O1 Zn1 N1A C9A -73.6(2)
O1A Zn1 N1A C9A 168.4(2)
N1 Zn1 N1A C9A 40.4(3)
O1 Zn1 N1 C7 -10.3(2)
O1A Zn1 N1 C7 107.1(2)
N1A Zn1 N1 C7 -138.8(2)
O1 Zn1 N1 C9 166.6(2)
O1A Zn1 N1 C9 -76.0(2)
N1A Zn1 N1 C9 38.2(2)
C6 C5 C4 C3 -0.7(4)
C6 C5 C4 C8 -179.7(3)
Zn1 O1A C1A C6A -7.1(4)
Zn1 O1A C1A C2A 173.7(2)
C5 C4 C3 C2 0.8(4)
C8 C4 C3 C2 179.7(3)
Zn1 O1 C1 C6 -8.1(4)
Zn1 O1 C1 C2 172.23(19)
O1A C1A C6A C5A -179.1(3)
C2A C1A C6A C5A 0.1(4)
O1A C1A C6A C7A -3.2(5)
C2A C1A C6A C7A 176.1(3)
C4 C5 C6 C1 0.5(5)
C4 C5 C6 C7 -178.3(3)
O1 C1 C6 C5 -179.9(3)
C2 C1 C6 C5 -0.2(4)
O1 C1 C6 C7 -1.2(5)
C2 C1 C6 C7 178.5(3)
C7A N1A C9A C14A -109.5(3)
Zn1 N1A C9A C14A 70.9(3)
C7A N1A C9A C10A 71.7(4)
Zn1 N1A C9A C10A -107.9(3)
C4 C3 C2 C1 -0.6(5)
C4 C3 C2 C19 179.9(3)
O1 C1 C2 C3 179.9(3)
C6 C1 C2 C3 0.3(4)
O1 C1 C2 C19 -0.5(4)
C6 C1 C2 C19 179.9(2)
C3 C2 C19 C20 25.2(4)
C1 C2 C19 C20 -154.4(3)
C3 C2 C19 C26 -101.8(3)
C1 C2 C19 C26 78.6(3)
C27 C26 C19 C2 26.6(4)
C31 C26 C19 C2 -157.0(3)
C27 C26 C19 C20 -101.3(3)
C31 C26 C19 C20 75.1(4)
C1A C6A C5A C4A -0.6(5)
C7A C6A C5A C4A -176.9(3)
C9 N1 C7 C6 -171.7(3)
Zn1 N1 C7 C6 5.4(4)
C5 C6 C7 N1 -179.0(3)
C1 C6 C7 N1 2.3(5)
C4A C3A C2A C1A -1.7(5)
C4A C3A C2A C19A 177.7(3)
O1A C1A C2A C3A -179.8(3)
C6A C1A C2A C3A 1.0(4)
O1A C1A C2A C19A 0.7(4)
C6A C1A C2A C19A -178.5(3)
C2 C19 C20 C25 -98.7(4)
C26 C19 C20 C25 29.4(4)
C2 C19 C20 C21 81.7(4)
C26 C19 C20 C21 -150.2(3)
C9A N1A C7A C6A -174.0(3)
Zn1 N1A C7A C6A 5.6(4)
C5A C6A C7A N1A 179.7(3)
C1A C6A C7A N1A 3.6(5)
C13 C14 C9 C10 -0.6(5)
C15 C14 C9 C10 -176.1(3)
C13 C14 C9 N1 -176.0(3)
C15 C14 C9 N1 8.6(4)
C7 N1 C9 C14 -112.7(3)
Zn1 N1 C9 C14 70.2(3)
C7 N1 C9 C10 71.7(4)
Zn1 N1 C9 C10 -105.3(3)
C6A C5A C4A C3A -0.1(5)
C6A C5A C4A C8A 178.4(3)
C2A C3A C4A C5A 1.3(5)
C2A C3A C4A C8A -177.3(3)
C27A C26A C19A C20A -107.1(3)
C31A C26A C19A C20A 71.4(4)
C27A C26A C19A C2A 20.8(4)
C31A C26A C19A C2A -160.7(3)
C25A C20A C19A C26A 39.8(4)
C21A C20A C19A C26A -139.3(3)
C25A C20A C19A C2A -87.8(4)
C21A C20A C19A C2A 93.0(4)
C3A C2A C19A C26A -96.7(4)
C1A C2A C19A C26A 82.8(3)
C3A C2A C19A C20A 30.2(4)
C1A C2A C19A C20A -150.3(3)
C14 C9 C10 C11 0.7(5)
N1 C9 C10 C11 176.1(3)
C14 C9 C10 C17 -179.8(3)
N1 C9 C10 C17 -4.4(4)
C10A C9A C14A C13A 0.4(5)
N1A C9A C14A C13A -178.4(3)
C10A C9A C14A C15A -174.4(3)
N1A C9A C14A C15A 6.9(5)
C31A C26A C27A C28A 1.7(5)
C19A C26A C27A C28A -179.7(3)
C21 C20 C25 C24 0.0(5)
C19 C20 C25 C24 -179.6(3)
C14A C9A C10A C11A 0.4(5)
N1A C9A C10A C11A 179.2(3)
C14A C9A C10A C17A -178.5(3)
N1A C9A C10A C17A 0.3(4)
C18A C17A C10A C11A 6.3(5)
C18A C17A C10A C9A -174.8(3)
C11 C10 C17 C18 -7.6(5)
C9 C10 C17 C18 172.9(3)
C13 C12 C11 C10 0.1(5)
C9 C10 C11 C12 -0.4(5)
C17 C10 C11 C12 -179.9(3)
C9A C10A C11A C12A -0.3(5)
C17A C10A C11A C12A 178.7(3)
C27A C26A C31A C30A -1.1(5)
C19A C26A C31A C30A -179.7(3)
C13 C14 C15 C16 -91.4(4)
C9 C14 C15 C16 83.9(4)
C9A C14A C13A C12A -1.4(5)
C15A C14A C13A C12A 173.5(3)
C9 C14 C13 C12 0.3(5)
C15 C14 C13 C12 175.8(3)
C11 C12 C13 C14 0.0(5)
C20 C25 C24 C23 0.1(5)
C31 C26 C27 C28 0.7(5)
C19 C26 C27 C28 177.2(3)
C9A C14A C15A C16A 89.5(4)
C13A C14A C15A C16A -85.1(5)
C27 C26 C31 C30 -1.1(5)
C19 C26 C31 C30 -177.6(3)
C10A C11A C12A C13A -0.7(6)
C14A C13A C12A C11A 1.6(5)
C26A C31A C30A C29A -0.4(6)
C25A C20A C21A C22A -0.4(5)
C19A C20A C21A C22A 178.8(3)
C21A C20A C25A C24A -1.2(5)
C19A C20A C25A C24A 179.7(3)
C30 C29 C28 C27 -1.0(5)
C26 C27 C28 C29 0.3(5)
C28 C29 C30 C31 0.7(5)
C26 C31 C30 C29 0.3(5)
C31A C30A C29A C28A 1.3(6)
C30A C29A C28A C27A -0.7(6)
C26A C27A C28A C29A -0.9(5)
C22A C23A C24A C25A -1.8(7)
C20A C25A C24A C23A 2.3(6)
C25 C24 C23 C22 -0.3(6)
C25 C20 C21 C22 0.1(6)
C19 C20 C21 C22 179.8(4)
C24A C23A C22A C21A 0.2(6)
C20A C21A C22A C23A 0.9(6)
C24 C23 C22 C21 0.5(7)
C20 C21 C22 C23 -0.4(7)
